data_7042437
loop_
_publ_author_name
'Nissinen, V. H.'
'Koshevoy, I. O.'
'Pakkanen, T. T.'

_publ_section_title
;
 Crystalline magnesium chloride-electron donor complexes: new support
 materials for Ziegler-Natta catalysts.
;
_journal_issue 13
_journal_name_full 'Dalton transactions (Cambridge, England : 2003)'
_journal_page_first 4452
_journal_page_last 4460
_journal_paper_doi 10.1039/c7dt00193b
_journal_volume 46
_journal_year 2017
_chemical_formula_moiety 'C10 H26 Cl4 Mg2 O5'
_chemical_formula_sum 'C10 H26 Cl4 Mg2 O5'
_chemical_formula_weight 416.73
_space_group_crystal_system monoclinic
_space_group_IT_number 14
_space_group_name_Hall '-P 2yn'
_space_group_name_H-M_alt 'P 1 21/n 1'
_symmetry_space_group_name_Hall '-P 2yn'
_symmetry_space_group_name_H-M 'P 1 21/n 1'
_atom_sites_solution_hydrogens mixed
_audit_creation_method SHELXL-2014/7
_audit_update_record
;
2017-01-15 deposited with the CCDC.
2017-03-10 downloaded from the CCDC.
;
_cell_angle_alpha 90
_cell_angle_beta 103.905(2)
_cell_angle_gamma 90
_cell_formula_units_Z 4
_cell_length_a 8.1550(3)
_cell_length_b 17.8774(8)
_cell_length_c 14.0589(6)
_cell_measurement_reflns_used 9964
_cell_measurement_temperature 120(2)
_cell_measurement_theta_max 35.48
_cell_measurement_theta_min 2.28
_cell_volume 1989.59(14)
_computing_cell_refinement 'SAINT (Bruker AXS, 2009)'
_computing_data_collection 'APEX2 (Bruker AXS, 2010)'
_computing_data_reduction 'SAINT (Bruker AXS, 2009)'
_computing_molecular_graphics 'Diamond v.3.2g (Brandenburg, 2011)'
_computing_publication_material 'SHELXL-2014 (Sheldrick, 2014)'
_computing_structure_refinement 'SHELXL-2014/7 (Sheldrick, 2014)'
_computing_structure_solution 'SHELXS-2013 (Sheldrick, 2013)'
_diffrn_ambient_temperature 120(2)
_diffrn_detector_area_resol_mean 16
_diffrn_measured_fraction_theta_full 0.989
_diffrn_measured_fraction_theta_max 0.985
_diffrn_measurement_device '62mm x 62mm CCD camera on \k-goniostat'
_diffrn_measurement_device_type 'Bruker KAPPA APEX II DUO CCD'
_diffrn_measurement_method '\f scans and \w scans with \k offset'
_diffrn_radiation_monochromator 'curved graphite crystal'
_diffrn_radiation_type MoK\a
_diffrn_radiation_wavelength 0.71073
_diffrn_reflns_av_R_equivalents 0.0358
_diffrn_reflns_av_unetI/netI 0.0359
_diffrn_reflns_Laue_measured_fraction_full 0.989
_diffrn_reflns_Laue_measured_fraction_max 0.985
_diffrn_reflns_limit_h_max 11
_diffrn_reflns_limit_h_min -11
_diffrn_reflns_limit_k_max 25
_diffrn_reflns_limit_k_min -25
_diffrn_reflns_limit_l_max 20
_diffrn_reflns_limit_l_min -19
_diffrn_reflns_number 25520
_diffrn_reflns_point_group_measured_fraction_full 0.989
_diffrn_reflns_point_group_measured_fraction_max 0.985
_diffrn_reflns_theta_full 25.242
_diffrn_reflns_theta_max 30.999
_diffrn_reflns_theta_min 2.278
_exptl_absorpt_coefficient_mu 0.671
_exptl_absorpt_correction_T_max 0.958
_exptl_absorpt_correction_T_min 0.909
_exptl_absorpt_correction_type multi-scan
_exptl_absorpt_process_details 'SADABS (Sheldrick, 2008)'
_exptl_crystal_colour colourless
_exptl_crystal_density_diffrn 1.391
_exptl_crystal_description block
_exptl_crystal_F_000 872
_exptl_crystal_size_max 0.143
_exptl_crystal_size_mid 0.093
_exptl_crystal_size_min 0.064
_refine_diff_density_max 0.435
_refine_diff_density_min -0.413
_refine_diff_density_rms 0.069
_refine_ls_extinction_method none
_refine_ls_goodness_of_fit_ref 1.044
_refine_ls_hydrogen_treatment constr
_refine_ls_matrix_type full
_refine_ls_number_parameters 190
_refine_ls_number_reflns 6244
_refine_ls_number_restraints 0
_refine_ls_restrained_S_all 1.044
_refine_ls_R_factor_all 0.0552
_refine_ls_R_factor_gt 0.0346
_refine_ls_shift/su_max 0.000
_refine_ls_shift/su_mean 0.000
_refine_ls_structure_factor_coef Fsqd
_refine_ls_weighting_details 'w=1/[\s^2^(Fo^2^)+(0.0373P)^2^+0.7620P] where P=(Fo^2^+2Fc^2^)/3'
_refine_ls_weighting_scheme calc
_refine_ls_wR_factor_gt 0.0781
_refine_ls_wR_factor_ref 0.0871
_reflns_Friedel_coverage 0.000
_reflns_number_gt 4737
_reflns_number_total 6244
_reflns_threshold_expression 'I > 2\s(I)'
_cod_data_source_file c7dt00193b2.cif
_cod_data_source_block dmp
_cod_depositor_comments 'Adding full bibliography for 7042435--7042437.cif.'
_cod_database_code 7042437
_shelx_shelxl_version_number 2014/7
_shelx_space_group_comment
;
The symmetry employed for this shelxl refinement is uniquely defined
by the following loop, which should always be used as a source of
symmetry information in preference to the above space-group names.
They are only intended as comments.
;
_shelx_estimated_absorpt_t_min 0.910
_shelx_estimated_absorpt_t_max 0.958

loop_
_space_group_symop_operation_xyz
'x, y, z'
'-x+1/2, y+1/2, -z+1/2'
'-x, -y, -z'
'x-1/2, -y-1/2, z-1/2'

loop_
_atom_site_label
_atom_site_type_symbol
_atom_site_fract_x
_atom_site_fract_y
_atom_site_fract_z
_atom_site_U_iso_or_equiv
_atom_site_adp_type
_atom_site_occupancy
_atom_site_site_symmetry_order
_atom_site_calc_flag
_atom_site_refinement_flags_posn
_atom_site_refinement_flags_adp
C1 C -0.0298(2) 0.11274(11) 0.07800(13) 0.0321(4) Uani 1 1 d . .
H8L1 H 0.0565 0.0987 0.0433 0.048 Uiso 1 1 calc R U
H8L2 H -0.1202 0.0753 0.0653 0.048 Uiso 1 1 calc R U
H8L3 H -0.0767 0.1618 0.0548 0.048 Uiso 1 1 calc R U
C2 C -0.0802(2) 0.13700(10) 0.23435(13) 0.0286(4) Uani 1 1 d . .
H02A H -0.1731 0.0999 0.2209 0.034 Uiso 1 1 calc R U
H02B H -0.1283 0.1865 0.2113 0.034 Uiso 1 1 calc R U
C3 C -0.0027(2) 0.14024(10) 0.34311(13) 0.0273(3) Uani 1 1 d . .
H4Q1 H 0.0989 0.1725 0.3547 0.033 Uiso 1 1 calc R U
H4Q2 H -0.0843 0.1642 0.3755 0.033 Uiso 1 1 calc R U
C4 C 0.04678(19) 0.06555(9) 0.39040(12) 0.0239(3) Uani 1 1 d . .
H01A H 0.0783 0.0715 0.4625 0.029 Uiso 1 1 calc R U
H01B H -0.0507 0.0310 0.3734 0.029 Uiso 1 1 calc R U
C5 C 0.2281(2) -0.03837(10) 0.40196(13) 0.0289(4) Uani 1 1 d . .
H00A H 0.3235 -0.0598 0.3801 0.043 Uiso 1 1 calc R U
H00B H 0.2586 -0.0333 0.4735 0.043 Uiso 1 1 calc R U
H00C H 0.1298 -0.0714 0.3823 0.043 Uiso 1 1 calc R U
C6 C 0.4526(2) 0.06628(11) 0.06777(12) 0.0307(4) Uani 1 1 d . .
H3Q1 H 0.4433 0.0142 0.0877 0.046 Uiso 1 1 calc R U
H3Q2 H 0.3945 0.0722 -0.0014 0.046 Uiso 1 1 calc R U
H3Q3 H 0.5720 0.0795 0.0770 0.046 Uiso 1 1 calc R U
C7 C 0.3881(3) 0.19150(11) 0.09889(17) 0.0438(5) Uani 1 1 d . .
H10C H 0.3165 0.1995 0.0321 0.053 Uiso 1 1 calc R U
H10D H 0.5064 0.2030 0.0979 0.053 Uiso 1 1 calc R U
C8 C 0.3317(3) 0.24310(11) 0.16983(17) 0.0416(5) Uani 1 1 d . .
H10A H 0.3399 0.2954 0.1481 0.050 Uiso 1 1 calc R U
H10B H 0.2113 0.2329 0.1671 0.050 Uiso 1 1 calc R U
C9 C 0.4308(2) 0.23619(10) 0.27425(17) 0.0365(4) Uani 1 1 d . .
H8G1 H 0.5530 0.2354 0.2765 0.044 Uiso 1 1 calc R U
H8G2 H 0.4083 0.2802 0.3120 0.044 Uiso 1 1 calc R U
C10 C 0.4634(3) 0.16711(12) 0.42183(14) 0.0373(4) Uani 1 1 d . .
H2E1 H 0.4314 0.1210 0.4506 0.056 Uiso 1 1 calc R U
H2E2 H 0.5865 0.1689 0.4318 0.056 Uiso 1 1 calc R U
H2E3 H 0.4255 0.2105 0.4535 0.056 Uiso 1 1 calc R U
O1 O 0.04530(13) 0.11634(6) 0.18170(8) 0.0223(2) Uani 1 1 d . .
O2 O 0.18772(13) 0.03405(6) 0.35797(8) 0.0207(2) Uani 1 1 d . .
O3 O 0.37587(14) 0.11489(7) 0.12688(9) 0.0256(2) Uani 1 1 d . .
O4 O 0.38530(14) 0.16849(6) 0.31846(9) 0.0258(2) Uani 1 1 d . .
O5 O 0.20452(13) -0.02187(6) 0.16589(8) 0.0231(2) Uani 1 1 d . .
H1O5 H 0.1052 -0.0340 0.1668 0.028 Uiso 1 1 d R U
H2O5 H 0.2615 -0.0613 0.1655 0.028 Uiso 1 1 d R U
Mg1 Mg 0.28618(6) 0.07239(3) 0.24209(4) 0.01660(10) Uani 1 1 d . .
Mg2 Mg 0.65738(6) -0.10610(3) 0.25858(4) 0.01862(11) Uani 1 1 d . .
Cl1 Cl 0.57209(4) 0.01154(2) 0.31160(3) 0.02155(8) Uani 1 1 d . .
Cl2 Cl 0.42118(5) -0.15925(2) 0.15468(3) 0.02648(9) Uani 1 1 d . .
Cl3 Cl 0.85336(5) -0.08068(3) 0.16757(3) 0.02982(10) Uani 1 1 d . .
Cl4 Cl 0.77329(6) -0.17759(3) 0.39250(3) 0.03497(11) Uani 1 1 d . .

loop_
_atom_site_aniso_label
_atom_site_aniso_U_11
_atom_site_aniso_U_22
_atom_site_aniso_U_33
_atom_site_aniso_U_23
_atom_site_aniso_U_13
_atom_site_aniso_U_12
C1 0.0263(8) 0.0441(11) 0.0248(8) 0.0108(7) 0.0038(6) 0.0048(7)
C2 0.0232(7) 0.0302(9) 0.0362(9) 0.0088(7) 0.0146(7) 0.0091(6)
C3 0.0254(8) 0.0249(8) 0.0368(9) -0.0045(7) 0.0176(7) 0.0021(6)
C4 0.0241(7) 0.0279(9) 0.0237(7) -0.0026(6) 0.0134(6) -0.0011(6)
C5 0.0340(8) 0.0273(9) 0.0277(8) 0.0099(7) 0.0117(7) 0.0040(7)
C6 0.0274(8) 0.0478(11) 0.0201(7) -0.0007(7) 0.0123(6) 0.0003(7)
C7 0.0559(13) 0.0340(11) 0.0484(12) 0.0148(9) 0.0262(10) -0.0069(9)
C8 0.0426(10) 0.0197(9) 0.0674(15) 0.0141(9) 0.0230(10) 0.0004(8)
C9 0.0336(9) 0.0173(8) 0.0645(13) -0.0045(8) 0.0235(9) -0.0073(7)
C10 0.0397(10) 0.0393(11) 0.0343(10) -0.0180(8) 0.0113(8) -0.0072(8)
O1 0.0189(5) 0.0275(6) 0.0219(5) 0.0037(4) 0.0073(4) 0.0033(4)
O2 0.0227(5) 0.0211(6) 0.0212(5) 0.0030(4) 0.0108(4) 0.0019(4)
O3 0.0271(6) 0.0275(6) 0.0263(6) 0.0060(5) 0.0145(5) 0.0007(5)
O4 0.0255(5) 0.0196(6) 0.0347(6) -0.0067(5) 0.0119(5) -0.0047(4)
O5 0.0169(5) 0.0240(6) 0.0289(6) -0.0059(5) 0.0064(4) -0.0005(4)
Mg1 0.0168(2) 0.0169(3) 0.0176(2) -0.00005(18) 0.00694(18) -0.00052(18)
Mg2 0.0182(2) 0.0194(3) 0.0191(2) -0.00058(19) 0.00631(19) 0.00161(19)
Cl1 0.01759(15) 0.02248(19) 0.02404(17) -0.00518(14) 0.00397(13) 0.00192(13)
Cl2 0.02166(17) 0.02136(19) 0.0360(2) -0.00693(15) 0.00610(15) -0.00227(14)
Cl3 0.02150(17) 0.0383(2) 0.0334(2) -0.00124(17) 0.01393(15) -0.00390(15)
Cl4 0.0506(3) 0.0317(2) 0.02108(18) 0.00290(16) 0.00554(17) 0.01227(19)

loop_
_atom_type_symbol
_atom_type_description
_atom_type_scat_dispersion_real
_atom_type_scat_dispersion_imag
_atom_type_scat_source
C C 0.0033 0.0016 'International Tables Vol C Tables 4.2.6.8 and 6.1.1.4'
H H 0.0000 0.0000 'International Tables Vol C Tables 4.2.6.8 and 6.1.1.4'
O O 0.0106 0.0060 'International Tables Vol C Tables 4.2.6.8 and 6.1.1.4'
Mg Mg 0.0486 0.0363 'International Tables Vol C Tables 4.2.6.8 and 6.1.1.4'
Cl Cl 0.1484 0.1585 'International Tables Vol C Tables 4.2.6.8 and 6.1.1.4'

loop_
_geom_angle_atom_site_label_1
_geom_angle_atom_site_label_2
_geom_angle_atom_site_label_3
_geom_angle
O1 C1 H8L1 109.5
O1 C1 H8L2 109.5
H8L1 C1 H8L2 109.5
O1 C1 H8L3 109.5
H8L1 C1 H8L3 109.5
H8L2 C1 H8L3 109.5
O1 C2 C3 110.65(13)
O1 C2 H02A 109.5
C3 C2 H02A 109.5
O1 C2 H02B 109.5
C3 C2 H02B 109.5
H02A C2 H02B 108.1
C4 C3 C2 114.63(15)
C4 C3 H4Q1 108.6
C2 C3 H4Q1 108.6
C4 C3 H4Q2 108.6
C2 C3 H4Q2 108.6
H4Q1 C3 H4Q2 107.6
O2 C4 C3 110.80(12)
O2 C4 H01A 109.5
C3 C4 H01A 109.5
O2 C4 H01B 109.5
C3 C4 H01B 109.5
H01A C4 H01B 108.1
O2 C5 H00A 109.5
O2 C5 H00B 109.5
H00A C5 H00B 109.5
O2 C5 H00C 109.5
H00A C5 H00C 109.5
H00B C5 H00C 109.5
O3 C6 H3Q1 109.5
O3 C6 H3Q2 109.5
H3Q1 C6 H3Q2 109.5
O3 C6 H3Q3 109.5
H3Q1 C6 H3Q3 109.5
H3Q2 C6 H3Q3 109.5
O3 C7 C8 110.49(15)
O3 C7 H10C 109.6
C8 C7 H10C 109.6
O3 C7 H10D 109.6
C8 C7 H10D 109.6
H10C C7 H10D 108.1
C9 C8 C7 114.71(17)
C9 C8 H10A 108.6
C7 C8 H10A 108.6
C9 C8 H10B 108.6
C7 C8 H10B 108.6
H10A C8 H10B 107.6
O4 C9 C8 110.80(15)
O4 C9 H8G1 109.5
C8 C9 H8G1 109.5
O4 C9 H8G2 109.5
C8 C9 H8G2 109.5
H8G1 C9 H8G2 108.1
O4 C10 H2E1 109.5
O4 C10 H2E2 109.5
H2E1 C10 H2E2 109.5
O4 C10 H2E3 109.5
H2E1 C10 H2E3 109.5
H2E2 C10 H2E3 109.5
C1 O1 C2 110.37(12)
C1 O1 Mg1 121.47(10)
C2 O1 Mg1 126.67(10)
C5 O2 C4 109.37(11)
C5 O2 Mg1 122.50(9)
C4 O2 Mg1 126.76(9)
C7 O3 C6 110.39(13)
C7 O3 Mg1 128.62(11)
C6 O3 Mg1 120.75(10)
C10 O4 C9 110.52(14)
C10 O4 Mg1 121.91(11)
C9 O4 Mg1 125.13(11)
Mg1 O5 H1O5 113.7
Mg1 O5 H2O5 125.9
H1O5 O5 H2O5 108.6
O5 Mg1 O3 91.41(5)
O5 Mg1 O4 176.31(5)
O3 Mg1 O4 86.24(5)
O5 Mg1 O1 86.59(5)
O3 Mg1 O1 91.06(5)
O4 Mg1 O1 96.28(5)
O5 Mg1 O2 90.02(5)
O3 Mg1 O2 177.17(5)
O4 Mg1 O2 92.45(5)
O1 Mg1 O2 86.60(4)
O5 Mg1 Cl1 90.11(4)
O3 Mg1 Cl1 89.65(4)
O4 Mg1 Cl1 87.04(4)
O1 Mg1 Cl1 176.64(4)
O2 Mg1 Cl1 92.78(4)
Cl4 Mg2 Cl3 111.15(3)
Cl4 Mg2 Cl2 113.95(3)
Cl3 Mg2 Cl2 108.09(3)
Cl4 Mg2 Cl1 109.21(2)
Cl3 Mg2 Cl1 106.88(3)
Cl2 Mg2 Cl1 107.25(2)
Mg2 Cl1 Mg1 124.38(2)

loop_
_geom_bond_atom_site_label_1
_geom_bond_atom_site_label_2
_geom_bond_distance
C1 O1 1.441(2)
C1 H8L1 0.9800
C1 H8L2 0.9800
C1 H8L3 0.9800
C2 O1 1.4476(18)
C2 C3 1.509(3)
C2 H02A 0.9900
C2 H02B 0.9900
C3 C4 1.503(2)
C3 H4Q1 0.9900
C3 H4Q2 0.9900
C4 O2 1.4483(17)
C4 H01A 0.9900
C4 H01B 0.9900
C5 O2 1.438(2)
C5 H00A 0.9800
C5 H00B 0.9800
C5 H00C 0.9800
C6 O3 1.445(2)
C6 H3Q1 0.9800
C6 H3Q2 0.9800
C6 H3Q3 0.9800
C7 O3 1.435(2)
C7 C8 1.509(3)
C7 H10C 0.9900
C7 H10D 0.9900
C8 C9 1.501(3)
C8 H10A 0.9900
C8 H10B 0.9900
C9 O4 1.449(2)
C9 H8G1 0.9900
C9 H8G2 0.9900
C10 O4 1.440(2)
C10 H2E1 0.9800
C10 H2E2 0.9800
C10 H2E3 0.9800
O1 Mg1 2.0965(11)
O2 Mg1 2.0971(11)
O3 Mg1 2.0749(12)
O4 Mg1 2.0835(12)
O5 Mg1 2.0218(12)
O5 H1O5 0.8413
O5 H2O5 0.8454
Mg1 Cl1 2.5455(6)
Mg2 Cl4 2.2839(7)
Mg2 Cl3 2.3197(6)
Mg2 Cl2 2.3225(6)
Mg2 Cl1 2.3899(6)
